data_7038103
loop_
_publ_author_name
'McKinty, Adam'
'Stephan, Douglas W.'

_publ_section_title
;
 Ru Alkylidene Compounds Bearing Tridentate, Dianionic Ligands: Lewis Acid
 Activation and Olefin Metathesis
;
_journal_name_full 'Dalton Trans.'
_journal_paper_doi 10.1039/C5DT04481B
_journal_year 2016
_chemical_formula_moiety 'C32 H40 N2 O3 Ru'
_chemical_formula_sum 'C32 H40 N2 O3 Ru'
_chemical_formula_weight 601.75
_space_group_crystal_system monoclinic
_space_group_IT_number 14
_space_group_name_Hall '-P 2yn'
_space_group_name_H-M_alt 'P 1 21/n 1'
_audit_creation_date 2015-07-15
_audit_creation_method
;
Olex2 1.2
(compiled 2015.01.26 svn.r3150 for OlexSys, GUI svn.r4998)
;
_audit_update_record
;
2015-07-15 deposited with the CCDC.
2016-01-20 downloaded from the CCDC.
;
_cell_angle_alpha 90
_cell_angle_beta 95.679(4)
_cell_angle_gamma 90
_cell_formula_units_Z 4
_cell_length_a 9.6299(6)
_cell_length_b 14.408(1)
_cell_length_c 21.2995(14)
_cell_measurement_temperature 149
_cell_volume 2940.7(3)
_computing_molecular_graphics 'Olex2 (Dolomanov et al., 2009)'
_computing_publication_material 'Olex2 (Dolomanov et al., 2009)'
_computing_structure_refinement 'olex2.refine (Bourhis et al., 2015)'
_diffrn_ambient_temperature 149.69
_diffrn_measured_fraction_theta_full 0.9955
_diffrn_measured_fraction_theta_max 0.9952
_diffrn_measurement_device_type Bruker_Apex_II
_diffrn_radiation_type 'Mo K\a'
_diffrn_radiation_wavelength 0.71073
_diffrn_reflns_av_R_equivalents 0.0313
_diffrn_reflns_av_unetI/netI 0.0310
_diffrn_reflns_limit_h_max 13
_diffrn_reflns_limit_h_min -12
_diffrn_reflns_limit_k_max 20
_diffrn_reflns_limit_k_min -19
_diffrn_reflns_limit_l_max 30
_diffrn_reflns_limit_l_min -30
_diffrn_reflns_number 33894
_diffrn_reflns_theta_full 30.2799
_diffrn_reflns_theta_max 30.28
_diffrn_reflns_theta_min 1.71
_exptl_absorpt_coefficient_mu 0.567
_exptl_absorpt_correction_T_max 0.7460
_exptl_absorpt_correction_T_min 0.6890
_exptl_absorpt_correction_type multi-scan
_exptl_absorpt_process_details
;
SADABS-2008/1 (Bruker,2008) was used for absorption correction.
wR2(int) was 0.0542 before and 0.0420 after correction.
The Ratio of minimum to maximum transmission is 0.9236.
The \l/2 correction factor is 0.0015.
;
_exptl_crystal_density_diffrn 1.3591
_exptl_crystal_description blocks
_exptl_crystal_F_000 1251.5034
_exptl_crystal_size_max 0.2
_exptl_crystal_size_mid 0.2
_exptl_crystal_size_min 0.2
_refine_diff_density_max 1.2743
_refine_diff_density_min -1.3293
_refine_diff_density_rms 0.1129
_refine_ls_d_res_high 0.7048
_refine_ls_d_res_low 11.9156
_refine_ls_goodness_of_fit_ref 1.0395
_refine_ls_hydrogen_treatment mixed
_refine_ls_matrix_type full
_refine_ls_number_constraints 57
_refine_ls_number_parameters 360
_refine_ls_number_reflns 8753
_refine_ls_number_restraints 0
_refine_ls_restrained_S_all 1.0395
_refine_ls_R_factor_all 0.0501
_refine_ls_R_factor_gt 0.0380
_refine_ls_shift/su_max 0.0000
_refine_ls_shift/su_mean 0.0000
_refine_ls_structure_factor_coef Fsqd
_refine_ls_weighting_details 'w=1/[\s^2^(Fo^2^)+(0.0181P)^2^+6.1128P] where P=(Fo^2^+2Fc^2^)/3'
_refine_ls_weighting_scheme calc
_refine_ls_wR_factor_gt 0.0796
_refine_ls_wR_factor_ref 0.0869
_reflns_Friedel_coverage 0.0
_reflns_limit_h_max 11
_reflns_limit_h_min -13
_reflns_limit_k_max 20
_reflns_limit_k_min 0
_reflns_limit_l_max 30
_reflns_limit_l_min -11
_reflns_number_gt 7308
_reflns_number_total 8753
_reflns_threshold_expression I>=2u(I)
_cod_data_source_file c5dt04481b2.cif
_cod_data_source_block AMM044_0m
_cod_database_code 7038103
_olex2_refinement_description
;
1. Fixed Uiso
 At 1.2 times of:
  All C(H) groups, All C(H,H) groups
 At 1.5 times of:
  All C(H,H,H) groups
2. Restrained distances
3.a Secondary CH2 refined with riding coordinates:
 C3(H3a,H3b), C2(H2a,H2b), C23(H23a,H23b), C22(H22a,H22b), C24(H24a,H24b)
3.b Aromatic/amide H refined with riding coordinates:
 C17(H17), C15(H15), C8(H8), C6(H6), C28(H28), C29(H29), C30(H30), C31(H31),
 C32(H32)
3.c Idealised Me refined as rotating group:
 C21(H21a,H21b,H21c), C20(H20a,H20b,H20c), C19(H19a,H19b,H19c), C11(H11a,H11b,
 H11c), C10(H10a,H10b,H10c), C12(H12a,H12b,H12c)
;
_olex2_submission_special_instructions 'No special instructions were received'

loop_
_space_group_symop_id
_space_group_symop_operation_xyz
1 x,y,z
2 -x+1/2,y+1/2,-z+1/2
3 -x,-y,-z
4 x-1/2,-y-1/2,z-1/2

loop_
_atom_site_label
_atom_site_type_symbol
_atom_site_fract_x
_atom_site_fract_y
_atom_site_fract_z
_atom_site_U_iso_or_equiv
_atom_site_adp_type
_atom_site_occupancy
_atom_site_refinement_flags_posn
Ru1 Ru 0.926368(16) 0.347338(12) 0.164505(8) 0.01623(5) Uani 1.000000 .
O1 O 1.0555(2) 0.24536(14) 0.15092(14) 0.0560(7) Uani 1.000000 .
O2 O 1.0970(2) 0.42765(14) 0.13018(9) 0.0383(5) Uani 1.000000 .
O3 O 0.8168(3) 0.44710(15) 0.12207(17) 0.0820(11) Uani 1.000000 .
N1 N 0.7001(2) 0.22773(15) 0.22051(9) 0.0253(4) Uani 1.000000 .
N2 N 0.7015(2) 0.22574(14) 0.11853(9) 0.0240(4) Uani 1.000000 .
C23 C 1.1991(4) 0.3627(4) 0.1122(2) 0.0886(18) Uani 1.000000 .
H23a H 1.1777(4) 0.3443(4) 0.0675(2) 0.106(2) Uiso 1.000000 R
H23b H 1.2934(4) 0.3907(4) 0.1174(2) 0.106(2) Uiso 1.000000 R
C22 C 1.1923(3) 0.2815(3) 0.1539(3) 0.0845(18) Uani 1.000000 .
H22a H 1.2232(3) 0.2997(3) 0.1978(3) 0.101(2) Uiso 1.000000 R
H22b H 1.2565(3) 0.2328(3) 0.1412(3) 0.101(2) Uiso 1.000000 R
C1 C 0.7651(2) 0.26419(16) 0.17260(10) 0.0215(4) Uani 1.000000 .
C3 C 0.5903(3) 0.1602(2) 0.20031(12) 0.0386(7) Uani 1.000000 .
H3a H 0.6134(3) 0.0978(2) 0.21792(12) 0.0463(8) Uiso 1.000000 R
H3b H 0.4990(3) 0.1799(2) 0.21340(12) 0.0463(8) Uiso 1.000000 R
C2 C 0.5889(3) 0.1604(2) 0.12920(12) 0.0385(7) Uani 1.000000 .
H2a H 0.4980(3) 0.1823(2) 0.10873(12) 0.0461(8) Uiso 1.000000 R
H2b H 0.6084(3) 0.0978(2) 0.11309(12) 0.0461(8) Uiso 1.000000 R
C13 C 0.7302(2) 0.24625(17) 0.05522(11) 0.0243(5) Uani 1.000000 .
C18 C 0.6583(3) 0.31834(19) 0.02260(12) 0.0303(5) Uani 1.000000 .
C21 C 0.5546(3) 0.3774(2) 0.05286(16) 0.0431(7) Uani 1.000000 .
H21a H 0.4947(16) 0.3376(3) 0.0760(9) 0.0646(10) Uiso 1.000000 GR
H21b H 0.6045(3) 0.4213(11) 0.0821(8) 0.0646(10) Uiso 1.000000 GR
H21c H 0.4972(16) 0.4118(12) 0.02015(18) 0.0646(10) Uiso 1.000000 GR
C17 C 0.6834(3) 0.3337(2) -0.04010(13) 0.0460(8) Uani 1.000000 .
H17 H 0.6364(3) 0.3834(2) -0.06251(13) 0.0552(10) Uiso 1.000000 R
C16 C 0.7734(4) 0.2797(3) -0.07061(13) 0.0552(10) Uani 1.000000 .
C20 C 0.7936(5) 0.2945(4) -0.13967(16) 0.094(2) Uani 1.000000 .
H20a H 0.739(4) 0.2483(19) -0.1654(2) 0.142(3) Uiso 1.000000 GR
H20b H 0.762(4) 0.3569(11) -0.1525(5) 0.142(3) Uiso 1.000000 GR
H20c H 0.8926(9) 0.288(3) -0.1457(4) 0.142(3) Uiso 1.000000 GR
C15 C 0.8414(3) 0.2079(3) -0.03713(16) 0.0531(10) Uani 1.000000 .
H15 H 0.9047(3) 0.1705(3) -0.05750(16) 0.0637(12) Uiso 1.000000 R
C14 C 0.8205(3) 0.1884(2) 0.02559(13) 0.0344(6) Uani 1.000000 .
C19 C 0.8888(3) 0.1064(2) 0.05948(18) 0.0513(9) Uani 1.000000 .
H19a H 0.944(2) 0.1275(3) 0.0980(6) 0.0770(13) Uiso 1.000000 GR
H19b H 0.8170(3) 0.0629(9) 0.0705(11) 0.0770(13) Uiso 1.000000 GR
H19c H 0.950(2) 0.0754(11) 0.0320(5) 0.0770(13) Uiso 1.000000 GR
C4 C 0.7168(2) 0.25245(16) 0.28589(10) 0.0220(4) Uani 1.000000 .
C9 C 0.8026(3) 0.2000(2) 0.32791(14) 0.0436(7) Uani 1.000000 .
C8 C 0.8156(4) 0.2262(2) 0.39131(14) 0.0481(8) Uani 1.000000 .
H8 H 0.8752(4) 0.1912(2) 0.42063(14) 0.0577(10) Uiso 1.000000 R
C7 C 0.7452(3) 0.30076(19) 0.41279(12) 0.0325(6) Uani 1.000000 .
C11 C 0.7636(4) 0.3289(3) 0.48148(14) 0.0550(9) Uani 1.000000 .
H11a H 0.773(3) 0.3965(3) 0.48461(14) 0.0825(14) Uiso 1.000000 GR
H11b H 0.6820(13) 0.3091(17) 0.5021(3) 0.0825(14) Uiso 1.000000 GR
H11c H 0.8476(16) 0.2993(15) 0.5023(3) 0.0825(14) Uiso 1.000000 GR
C6 C 0.6585(3) 0.3501(2) 0.36956(13) 0.0379(6) Uani 1.000000 .
H6 H 0.6082(3) 0.4015(2) 0.38385(13) 0.0455(7) Uiso 1.000000 R
C5 C 0.6418(3) 0.32752(19) 0.30579(12) 0.0335(6) Uani 1.000000 .
C10 C 0.5499(6) 0.3844(3) 0.25893(19) 0.0869(17) Uani 1.000000 .
H10a H 0.6061(9) 0.410(2) 0.2271(10) 0.130(3) Uiso 1.000000 GR
H10b H 0.476(2) 0.3449(7) 0.2383(13) 0.130(3) Uiso 1.000000 GR
H10c H 0.508(3) 0.4353(16) 0.2809(3) 0.130(3) Uiso 1.000000 GR
C12 C 0.8816(6) 0.1182(4) 0.3054(2) 0.117(3) Uani 1.000000 .
H12a H 0.8158(9) 0.0687(13) 0.292(2) 0.176(4) Uiso 1.000000 GR
H12b H 0.933(4) 0.1373(9) 0.2700(16) 0.176(4) Uiso 1.000000 GR
H12c H 0.948(4) 0.095(2) 0.3399(7) 0.176(4) Uiso 1.000000 GR
C26 C 0.9572(4) 0.3773(3) 0.24815(15) 0.0689(15) Uani 1.000000 .
C27 C 1.0622(2) 0.43226(18) 0.28679(11) 0.0278(5) Uani 1.000000 .
C28 C 1.0623(3) 0.4248(2) 0.35250(12) 0.0374(6) Uani 1.000000 .
H28 H 0.9962(3) 0.3851(2) 0.36917(12) 0.0448(7) Uiso 1.000000 R
C29 C 1.1553(3) 0.47322(19) 0.39359(12) 0.0346(6) Uani 1.000000 .
H29 H 1.1538(3) 0.46612(19) 0.43786(12) 0.0415(7) Uiso 1.000000 R
C30 C 1.2504(3) 0.5320(2) 0.37007(15) 0.0442(7) Uani 1.000000 .
H30 H 1.3147(3) 0.5659(2) 0.39799(15) 0.0530(9) Uiso 1.000000 R
C31 C 1.2517(3) 0.5412(2) 0.30544(15) 0.0439(7) Uani 1.000000 .
H31 H 1.3170(3) 0.5819(2) 0.28920(15) 0.0527(9) Uiso 1.000000 R
C32 C 1.1595(2) 0.49208(17) 0.26427(12) 0.0262(5) Uani 1.000000 .
H32 H 1.1625(2) 0.49914(17) 0.22008(12) 0.0314(6) Uiso 1.000000 R
C25 C 0.9009(8) 0.5215(3) 0.1069(3) 0.104(3) Uani 1.000000 .
C24 C 1.0282(8) 0.4856(3) 0.08151(17) 0.100(2) Uani 1.000000 .
H24a H 1.0897(8) 0.5374(3) 0.07144(17) 0.120(3) Uiso 1.000000 R
H24b H 1.0033(8) 0.4490(3) 0.04265(17) 0.120(3) Uiso 1.000000 R
H26 H 0.914(7) 0.355(4) 0.267(3) 0.14(2) Uiso 1.000000 .
H25a H 0.923(4) 0.558(3) 0.1417(18) 0.050(10) Uiso 1.000000 .
H25b H 0.847(7) 0.558(5) 0.076(3) 0.15(2) Uiso 1.000000 .

loop_
_atom_site_aniso_label
_atom_site_aniso_U_11
_atom_site_aniso_U_22
_atom_site_aniso_U_33
_atom_site_aniso_U_12
_atom_site_aniso_U_13
_atom_site_aniso_U_23
Ru1 0.01341(7) 0.01690(8) 0.01835(8) -0.00189(6) 0.00145(5) -0.00120(6)
O1 0.0203(9) 0.0263(10) 0.117(2) 0.0060(8) -0.0153(11) -0.0291(12)
O2 0.0448(11) 0.0450(11) 0.0277(9) -0.0268(9) 0.0161(8) -0.0086(8)
O3 0.0604(16) 0.0197(10) 0.150(3) -0.0001(10) -0.0687(18) 0.0064(14)
N1 0.0234(9) 0.0316(11) 0.0210(9) -0.0140(8) 0.0023(7) -0.0030(8)
N2 0.0219(9) 0.0303(10) 0.0195(9) -0.0115(8) 0.0005(7) -0.0017(8)
C23 0.047(2) 0.118(4) 0.110(4) -0.045(2) 0.055(2) -0.083(3)
C22 0.0140(12) 0.064(2) 0.173(5) 0.0039(14) 0.0014(19) -0.072(3)
C1 0.0186(9) 0.0252(11) 0.0209(10) -0.0043(8) 0.0024(8) -0.0036(8)
C3 0.0410(14) 0.0469(17) 0.0274(12) -0.0294(13) 0.0009(11) 0.0001(11)
C2 0.0370(14) 0.0502(17) 0.0275(12) -0.0284(13) -0.0002(10) -0.0019(12)
C13 0.0212(10) 0.0320(12) 0.0200(10) -0.0107(9) 0.0029(8) -0.0057(9)
C18 0.0268(11) 0.0390(14) 0.0242(11) -0.0134(10) -0.0020(9) 0.0001(10)
C21 0.0276(13) 0.0475(17) 0.0520(18) 0.0023(12) -0.0065(12) 0.0047(14)
C17 0.0518(17) 0.059(2) 0.0248(12) -0.0314(16) -0.0067(12) 0.0092(13)
C16 0.064(2) 0.082(3) 0.0216(13) -0.050(2) 0.0139(13) -0.0118(15)
C20 0.119(4) 0.142(5) 0.0264(16) -0.091(4) 0.026(2) -0.017(2)
C15 0.0442(17) 0.075(2) 0.0439(17) -0.0336(17) 0.0245(14) -0.0368(17)
C14 0.0243(11) 0.0421(15) 0.0371(14) -0.0133(11) 0.0048(10) -0.0195(12)
C19 0.0349(15) 0.0440(18) 0.073(2) 0.0032(13) -0.0049(15) -0.0284(17)
C4 0.0211(10) 0.0256(11) 0.0197(10) -0.0079(8) 0.0033(8) -0.0006(8)
C9 0.0455(16) 0.0518(19) 0.0306(14) 0.0230(14) -0.0107(12) -0.0134(13)
C8 0.0554(19) 0.056(2) 0.0288(14) 0.0221(16) -0.0153(13) -0.0064(13)
C7 0.0402(14) 0.0369(14) 0.0208(11) -0.0111(11) 0.0051(10) -0.0034(10)
C11 0.079(3) 0.060(2) 0.0256(14) -0.0086(19) 0.0040(15) -0.0097(14)
C6 0.0535(17) 0.0301(13) 0.0314(13) 0.0042(13) 0.0099(12) -0.0047(11)
C5 0.0445(15) 0.0281(13) 0.0281(12) 0.0052(11) 0.0043(11) 0.0026(10)
C10 0.144(5) 0.064(3) 0.048(2) 0.065(3) -0.016(2) 0.0022(19)
C12 0.142(5) 0.143(5) 0.056(2) 0.117(4) -0.040(3) -0.044(3)
C26 0.068(2) 0.115(3) 0.0266(14) -0.077(3) 0.0210(15) -0.0258(17)
C27 0.0252(11) 0.0324(13) 0.0256(11) -0.0114(10) 0.0019(9) -0.0077(9)
C28 0.0488(16) 0.0371(15) 0.0261(12) -0.0170(13) 0.0037(11) -0.0054(11)
C29 0.0424(15) 0.0324(14) 0.0263(12) 0.0051(11) -0.0105(11) -0.0058(10)
C30 0.0306(13) 0.0564(19) 0.0430(16) -0.0106(13) -0.0093(12) -0.0203(14)
C31 0.0363(14) 0.0490(18) 0.0475(17) -0.0239(13) 0.0100(12) -0.0197(14)
C32 0.0243(11) 0.0254(11) 0.0293(12) -0.0055(9) 0.0048(9) -0.0067(9)
C25 0.154(6) 0.0253(18) 0.110(4) -0.022(3) -0.092(4) 0.023(2)
C24 0.209(6) 0.054(3) 0.0290(17) -0.076(3) -0.020(3) 0.0208(17)

loop_
_atom_type_symbol
_atom_type_scat_dispersion_real
_atom_type_scat_dispersion_imag
_atom_type_scat_Cromer_Mann_a1
_atom_type_scat_Cromer_Mann_a2
_atom_type_scat_Cromer_Mann_a3
_atom_type_scat_Cromer_Mann_a4
_atom_type_scat_Cromer_Mann_b1
_atom_type_scat_Cromer_Mann_b2
_atom_type_scat_Cromer_Mann_b3
_atom_type_scat_Cromer_Mann_b4
_atom_type_scat_Cromer_Mann_c
_atom_type_scat_source
_atom_type_scat_dispersion_source
H 0.00000 0.00000 0.49300 0.32291 0.14019 0.04081 10.51090 26.12570 3.14236 57.79970 0.0030380000826 'International Tables Volume C Table 6.1.1.4 (pp. 500-502)' 'Henke, Gullikson and Davis, At. Data and Nucl. Data Tables, 1993, 54, 2'
C 0.00347 0.00161 2.31000 1.02000 1.58860 0.86500 20.84390 10.20750 0.56870 51.65120 0.215599998832 'International Tables Volume C Table 6.1.1.4 (pp. 500-502)' 'Henke, Gullikson and Davis, At. Data and Nucl. Data Tables, 1993, 54, 2'
N 0.00653 0.00323 12.21260 3.13220 2.01250 1.16630 0.00570 9.89330 28.99750 0.58260 -11.5290002823 'International Tables Volume C Table 6.1.1.4 (pp. 500-502)' 'Henke, Gullikson and Davis, At. Data and Nucl. Data Tables, 1993, 54, 2'
O 0.01158 0.00611 3.04850 2.28680 1.54630 0.86700 13.27710 5.70110 0.32390 32.90890 0.250800013542 'International Tables Volume C Table 6.1.1.4 (pp. 500-502)' 'Henke, Gullikson and Davis, At. Data and Nucl. Data Tables, 1993, 54, 2'
Ru -1.23940 0.83517 19.26740 12.91820 4.86337 1.56756 0.80852 8.43467 24.79970 94.29280 5.37873983383 'International Tables Volume C Table 6.1.1.4 (pp. 500-502)' 'Henke, Gullikson and Davis, At. Data and Nucl. Data Tables, 1993, 54, 2'

loop_
_geom_angle_atom_site_label_1
_geom_angle_atom_site_label_2
_geom_angle_atom_site_label_3
_geom_angle
O2 Ru1 O1 80.77(9)
O3 Ru1 O1 143.49(14)
O3 Ru1 O2 81.11(11)
C1 Ru1 O1 94.22(9)
C1 Ru1 O2 165.24(8)
C1 Ru1 O3 95.35(10)
C26 Ru1 O1 106.0(2)
C26 Ru1 O2 98.36(10)
C26 Ru1 O3 107.8(2)
C26 Ru1 C1 96.37(11)
H26 Ru1 O1 106.4(17)
H26 Ru1 O2 114.8(16)
H26 Ru1 O3 110.0(17)
H26 Ru1 C1 79.9(16)
H26 Ru1 C26 16.5(16)
C22 O1 Ru1 108.62(18)
C23 O2 Ru1 107.5(2)
C24 O2 Ru1 103.8(3)
C24 O2 C23 117.6(4)
C25 O3 Ru1 111.9(3)
C3 N1 C1 114.13(19)
C4 N1 C1 128.38(19)
C4 N1 C3 117.25(18)
C2 N2 C1 113.88(19)
C13 N2 C1 126.65(19)
C13 N2 C2 119.41(18)
H23a C23 O2 110.4(2)
H23b C23 O2 110.43(16)
H23b C23 H23a 108.6
C22 C23 O2 106.5(3)
C22 C23 H23a 110.4(2)
C22 C23 H23b 110.4(2)
C23 C22 O1 111.2(3)
H22a C22 O1 109.4(3)
H22a C22 C23 109.4(2)
H22b C22 O1 109.38(16)
H22b C22 C23 109.38(19)
H22b C22 H22a 108.0
N1 C1 Ru1 136.38(16)
N2 C1 Ru1 117.45(15)
N2 C1 N1 106.02(18)
H3a C3 N1 111.15(15)
H3b C3 N1 111.15(15)
H3b C3 H3a 109.1
C2 C3 N1 103.05(19)
C2 C3 H3a 111.15(18)
C2 C3 H3b 111.15(17)
C3 C2 N2 102.88(19)
H2a C2 N2 111.19(15)
H2a C2 C3 111.19(17)
H2b C2 N2 111.19(15)
H2b C2 C3 111.19(18)
H2b C2 H2a 109.1
C18 C13 N2 119.3(2)
C14 C13 N2 119.2(2)
C14 C13 C18 121.3(2)
C21 C18 C13 121.7(2)
C17 C18 C13 118.0(3)
C17 C18 C21 120.3(3)
H21a C21 C18 109.5
H21b C21 C18 109.5
H21b C21 H21a 109.5
H21c C21 C18 109.5
H21c C21 H21a 109.5
H21c C21 H21b 109.5
H17 C17 C18 118.7(2)
C16 C17 C18 122.6(3)
C16 C17 H17 118.7(2)
C20 C16 C17 121.7(4)
C15 C16 C17 117.9(3)
C15 C16 C20 120.4(4)
H20a C20 C16 109.5
H20b C20 C16 109.5
H20b C20 H20a 109.5
H20c C20 C16 109.5
H20c C20 H20a 109.5
H20c C20 H20b 109.5
H15 C15 C16 118.75(18)
C14 C15 C16 122.5(3)
C14 C15 H15 118.7(2)
C15 C14 C13 117.7(3)
C19 C14 C13 120.9(3)
C19 C14 C15 121.3(3)
H19a C19 C14 109.5
H19b C19 C14 109.5
H19b C19 H19a 109.5
H19c C19 C14 109.5
H19c C19 H19a 109.5
H19c C19 H19b 109.5
C9 C4 N1 119.8(2)
C5 C4 N1 118.6(2)
C5 C4 C9 121.6(2)
C8 C9 C4 118.0(3)
C12 C9 C4 120.7(3)
C12 C9 C8 121.3(3)
H8 C8 C9 118.84(17)
C7 C8 C9 122.3(3)
C7 C8 H8 118.84(16)
C11 C7 C8 121.2(3)
C6 C7 C8 117.9(2)
C6 C7 C11 120.9(3)
H11a C11 C7 109.5
H11b C11 C7 109.5
H11b C11 H11a 109.5
H11c C11 C7 109.5
H11c C11 H11a 109.5
H11c C11 H11b 109.5
H6 C6 C7 118.82(16)
C5 C6 C7 122.4(3)
C5 C6 H6 118.82(17)
C6 C5 C4 117.8(2)
C10 C5 C4 120.6(3)
C10 C5 C6 121.5(3)
H10a C10 C5 109.5
H10b C10 C5 109.5
H10b C10 H10a 109.5
H10c C10 C5 109.5
H10c C10 H10a 109.5
H10c C10 H10b 109.5
H12a C12 C9 109.5
H12b C12 C9 109.5
H12b C12 H12a 109.5
H12c C12 C9 109.5
H12c C12 H12a 109.5
H12c C12 H12b 109.5
C27 C26 Ru1 135.2(2)
H26 C26 Ru1 114(5)
H26 C26 C27 111(5)
C28 C27 C26 116.7(2)
C32 C27 C26 126.1(2)
C32 C27 C28 117.2(2)
H28 C28 C27 118.98(15)
C29 C28 C27 122.0(3)
C29 C28 H28 118.98(17)
H29 C29 C28 120.20(17)
C30 C29 C28 119.6(3)
C30 C29 H29 120.20(16)
H30 C30 C29 120.26(16)
C31 C30 C29 119.5(2)
C31 C30 H30 120.26(17)
H31 C31 C30 119.51(17)
C32 C31 C30 121.0(3)
C32 C31 H31 119.51(17)
C31 C32 C27 120.7(2)
H32 C32 C27 119.64(14)
H32 C32 C31 119.64(17)
C24 C25 O3 109.6(4)
H25a C25 O3 110(2)
H25a C25 C24 111(2)
H25b C25 O3 107(4)
H25b C25 C24 111(4)
H25b C25 H25a 108(4)
C25 C24 O2 106.2(3)
H24a C24 O2 110.5(2)
H24a C24 C25 110.5(2)
H24b C24 O2 110.5(2)
H24b C24 C25 110.5(3)
H24b C24 H24a 108.7
C26 H26 Ru1 50(4)

loop_
_geom_bond_atom_site_label_1
_geom_bond_atom_site_label_2
_geom_bond_distance
Ru1 O1 1.9646(19)
Ru1 O2 2.1937(17)
Ru1 O3 1.951(2)
Ru1 C1 1.983(2)
Ru1 C26 1.829(3)
Ru1 H26 2.19(6)
O1 C22 1.412(4)
O2 C23 1.436(5)
O2 C24 1.440(5)
O3 C25 1.400(6)
N1 C1 1.354(3)
N1 C3 1.471(3)
N1 C4 1.431(3)
N2 C1 1.367(3)
N2 C2 1.470(3)
N2 C13 1.434(3)
C23 H23a 0.9900
C23 H23b 0.9900
C23 C22 1.475(7)
C22 H22a 0.9900
C22 H22b 0.9900
C3 H3a 0.9900
C3 H3b 0.9900
C3 C2 1.513(4)
C2 H2a 0.9900
C2 H2b 0.9900
C13 C18 1.395(4)
C13 C14 1.400(3)
C18 C21 1.505(4)
C18 C17 1.398(4)
C21 H21a 0.9800
C21 H21b 0.9800
C21 H21c 0.9800
C17 H17 0.9500
C17 C16 1.375(5)
C16 C20 1.517(4)
C16 C15 1.383(6)
C20 H20a 0.9800
C20 H20b 0.9800
C20 H20c 0.9800
C15 H15 0.9500
C15 C14 1.399(4)
C14 C19 1.501(5)
C19 H19a 0.9800
C19 H19b 0.9800
C19 H19c 0.9800
C4 C9 1.382(4)
C4 C5 1.390(3)
C9 C8 1.396(4)
C9 C12 1.505(5)
C8 H8 0.9500
C8 C7 1.372(4)
C7 C11 1.512(4)
C7 C6 1.378(4)
C11 H11a 0.9800
C11 H11b 0.9800
C11 H11c 0.9800
C6 H6 0.9500
C6 C5 1.391(4)
C5 C10 1.509(4)
C10 H10a 0.9800
C10 H10b 0.9800
C10 H10c 0.9800
C12 H12a 0.9800
C12 H12b 0.9800
C12 H12c 0.9800
C26 C27 1.470(4)
C26 H26 0.68(6)
C27 C28 1.404(3)
C27 C32 1.393(3)
C28 H28 0.9500
C28 C29 1.378(4)
C29 H29 0.9500
C29 C30 1.378(4)
C30 H30 0.9500
C30 C31 1.384(4)
C31 H31 0.9500
C31 C32 1.379(3)
C32 H32 0.9500
C25 C24 1.481(9)
C25 H25a 0.92(4)
C25 H25b 0.96(7)
C24 H24a 0.9900
C24 H24b 0.9900
